data_4038186
loop_
_publ_author_name
'Chen, Lin'
'He, Jin'

_publ_section_title
;
 DABCO-Catalyzed Michael/Alkylation Cascade Reactions Involving
 \a-Substituted Ammonium Ylides for the Construction of Spirocyclopropyl
 Oxindoles: Access to the Powerful Chemical Leads against HIV-1.
;
_journal_name_full 'The Journal of organic chemistry'
_journal_paper_doi 10.1021/acs.joc.9b03164
_journal_year 2020
_chemical_formula_moiety 'C13 H13 Br N2 O2'
_chemical_formula_sum 'C13 H13 Br N2 O2'
_chemical_formula_weight 309.16
_space_group_crystal_system monoclinic
_space_group_IT_number 14
_space_group_name_Hall '-P 2ybc'
_space_group_name_H-M_alt 'P 1 21/c 1'
_atom_sites_solution_hydrogens geom
_atom_sites_solution_primary dual
_audit_creation_date 2018-12-18
_audit_creation_method
;
Olex2 1.2
(compiled 2018.05.29 svn.r3508 for OlexSys, GUI svn.r5506)
;
_cell_angle_alpha 90
_cell_angle_beta 99.809(16)
_cell_angle_gamma 90
_cell_formula_units_Z 8
_cell_length_a 8.0013(14)
_cell_length_b 28.045(8)
_cell_length_c 11.6926(19)
_cell_measurement_reflns_used 1398
_cell_measurement_temperature 292.65(10)
_cell_measurement_theta_max 69.9820
_cell_measurement_theta_min 3.1530
_cell_volume 2585.4(10)
_computing_cell_refinement 'CrysAlisPro 1.171.38.43f (Rigaku OD, 2015)'
_computing_data_collection 'CrysAlisPro 1.171.38.43f (Rigaku OD, 2015)'
_computing_data_reduction 'CrysAlisPro 1.171.38.43f (Rigaku OD, 2015)'
_computing_molecular_graphics 'Olex2 (Dolomanov et al., 2009)'
_computing_publication_material 'Olex2 (Dolomanov et al., 2009)'
_computing_structure_refinement 'ShelXL (Sheldrick, 2015)'
_computing_structure_solution 'ShelXT (Sheldrick, 2015)'
_diffrn_ambient_environment air
_diffrn_ambient_temperature 292.65(10)
_diffrn_detector 'CCD plate'
_diffrn_detector_area_resol_mean 5.2684
_diffrn_detector_type AtlasS2
_diffrn_measured_fraction_theta_full 0.992
_diffrn_measured_fraction_theta_max 0.948
_diffrn_measurement_details
;
List of Runs (angles in degrees, time in seconds):

  # Type    Start    End  Width  t~exp~   \w     \q     \k     \f   Frames
--------------------------------------------------------------------------
  1  \w    -55.00  17.00   1.00    4.00    --  -40.92  38.00 -90.00   72
  2  \w     38.00  82.00   1.00    4.00    --   40.92-125.00 -30.00   44
  3  \w     66.00 133.00   1.00    5.00    --  106.95 -45.00 -30.00   67
  4  \w     64.00 106.00   1.00    5.00    --  106.95-111.00 120.00   42
  5  \w     80.00 177.00   1.00    5.00    --  106.95  30.00 150.00   97
  6  \w    117.00 143.00   1.00    5.00    --  106.95 111.00 -60.00   26
  7  \w    148.00 174.00   1.00    5.00    --  106.95 111.00-180.00   26
  8  \w     84.00 125.00   1.00    5.00    --  106.95 178.00-120.00   41
  9  \w     80.00 151.00   1.00    5.00    --  106.95 178.00 120.00   71
 10  \w     35.00 111.00   1.00    5.00    --  106.95-111.00-150.00   76
 11  \w   -111.00 -27.00   1.00    4.00    --  -40.92 -19.00 -90.00   84
;
_diffrn_measurement_device 'four-circle diffractometer'
_diffrn_measurement_device_type 'SuperNova, Dual, Cu at zero, AtlasS2'
_diffrn_measurement_method '\w scans'
_diffrn_orient_matrix_type 'CrysAlisPro convention (1999,Acta A55,543-557)'
_diffrn_orient_matrix_UB_11 0.0963663000
_diffrn_orient_matrix_UB_12 -0.0076998000
_diffrn_orient_matrix_UB_13 0.1244338000
_diffrn_orient_matrix_UB_21 0.0322131000
_diffrn_orient_matrix_UB_22 0.0540699000
_diffrn_orient_matrix_UB_23 0.0127997000
_diffrn_orient_matrix_UB_31 -0.1671537000
_diffrn_orient_matrix_UB_32 0.0059855000
_diffrn_orient_matrix_UB_33 0.0469908000
_diffrn_radiation_monochromator mirror
_diffrn_radiation_probe x-ray
_diffrn_radiation_type CuK\a
_diffrn_radiation_wavelength 1.54184
_diffrn_reflns_av_R_equivalents 0.0608
_diffrn_reflns_av_unetI/netI 0.3062
_diffrn_reflns_Laue_measured_fraction_full 0.992
_diffrn_reflns_Laue_measured_fraction_max 0.948
_diffrn_reflns_limit_h_max 5
_diffrn_reflns_limit_h_min -9
_diffrn_reflns_limit_k_max 33
_diffrn_reflns_limit_k_min -34
_diffrn_reflns_limit_l_max 14
_diffrn_reflns_limit_l_min -12
_diffrn_reflns_number 9200
_diffrn_reflns_point_group_measured_fraction_full 0.992
_diffrn_reflns_point_group_measured_fraction_max 0.948
_diffrn_reflns_theta_full 67.684
_diffrn_reflns_theta_max 74.203
_diffrn_reflns_theta_min 3.152
_diffrn_source 'micro-focus sealed X-ray tube'
_diffrn_source_type 'SuperNova (Cu) X-ray Source'
_exptl_absorpt_coefficient_mu 4.311
_exptl_absorpt_correction_T_max 1.00000
_exptl_absorpt_correction_T_min 0.64905
_exptl_absorpt_correction_type multi-scan
_exptl_absorpt_process_details
;
CrysAlisPro 1.171.38.43f (Rigaku Oxford Diffraction, 2015)
Empirical absorption correction using spherical harmonics,
 implemented in SCALE3 ABSPACK scaling algorithm.
;
_exptl_crystal_colour colourless
_exptl_crystal_colour_primary colourless
_exptl_crystal_density_diffrn 1.589
_exptl_crystal_description block
_exptl_crystal_F_000 1248
_exptl_crystal_size_max 0.13
_exptl_crystal_size_mid 0.11
_exptl_crystal_size_min 0.1
_refine_diff_density_max 1.272
_refine_diff_density_min -1.006
_refine_diff_density_rms 0.416
_refine_ls_extinction_method none
_refine_ls_goodness_of_fit_ref 1.031
_refine_ls_hydrogen_treatment constr
_refine_ls_matrix_type full
_refine_ls_number_parameters 329
_refine_ls_number_reflns 4975
_refine_ls_number_restraints 216
_refine_ls_restrained_S_all 1.798
_refine_ls_R_factor_all 0.0870
_refine_ls_R_factor_gt 0.0664
_refine_ls_shift/su_max 0.001
_refine_ls_shift/su_mean 0.000
_refine_ls_structure_factor_coef Fsqd
_refine_ls_weighting_details 'w=1/[\s^2^(Fo^2^)+(0.2000P)^2^] where P=(Fo^2^+2Fc^2^)/3'
_refine_ls_weighting_scheme calc
_refine_ls_wR_factor_gt 0.1698
_refine_ls_wR_factor_ref 0.1998
_reflns_Friedel_coverage 0.000
_reflns_number_gt 2750
_reflns_number_total 4975
_reflns_threshold_expression 'I > 2\s(I)'
_cod_data_source_file jo9b03164_si_001.cif
_cod_data_source_block h1813
_cod_database_code 4038186
_shelx_shelxl_version_number 2018/3
_shelx_space_group_comment
;
The symmetry employed for this shelxl refinement is uniquely defined
by the following loop, which should always be used as a source of
symmetry information in preference to the above space-group names.
They are only intended as comments.
;
_shelx_estimated_absorpt_t_max 0.672
_shelx_estimated_absorpt_t_min 0.604
_reflns_odcompleteness_completeness 99.09
_reflns_odcompleteness_iscentric 1
_reflns_odcompleteness_theta 66.97
_olex2_refinement_description
;
1. Fixed Uiso
 At 1.2 times of:
  All C(H) groups, All N(H) groups
 At 1.5 times of:
  All C(H,H,H) groups
2. Uiso/Uaniso restraints and constraints
Uanis(C1) \\sim Ueq, Uanis(C2) \\sim Ueq, Uanis(C3) \\sim Ueq, Uanis(C4) \\sim
Ueq, Uanis(C5) \\sim Ueq, Uanis(C6) \\sim Ueq, Uanis(C7) \\sim Ueq, Uanis(C8)
\\sim Ueq, Uanis(C9) \\sim Ueq: with sigma of 0.002 and sigma for terminal
atoms of 0.004
Uanis(C10) \\sim Ueq, Uanis(C11) \\sim Ueq, Uanis(C12) \\sim Ueq, Uanis(C13)
\\sim Ueq, Uanis(N1) \\sim Ueq, Uanis(N2) \\sim Ueq, Uanis(O1) \\sim Ueq,
Uanis(O2) \\sim Ueq: with sigma of 0.002 and sigma for terminal atoms of 0.004
Uanis(C1) \\sim Ueq, Uanis(Br1) \\sim Ueq: with sigma of 0.0005 and sigma for
terminal atoms of 0.001
Uanis(C1B) \\sim Ueq, Uanis(C2B) \\sim Ueq, Uanis(C3B) \\sim Ueq, Uanis(C4B)
\\sim Ueq, Uanis(C5B) \\sim Ueq, Uanis(C6B) \\sim Ueq, Uanis(C7B) \\sim Ueq,
Uanis(C8B) \\sim Ueq, Uanis(C9B) \\sim Ueq, Uanis(C10B) \\sim Ueq, Uanis(C11B)
\\sim Ueq, Uanis(C12B) \\sim Ueq, Uanis(C13B) \\sim Ueq: with sigma of 0.002
and sigma for terminal atoms of 0.004
Uanis(N1B) \\sim Ueq, Uanis(N2B) \\sim Ueq, Uanis(O1B) \\sim Ueq, Uanis(O2B)
\\sim Ueq: with sigma of 0.002 and sigma for terminal atoms of 0.004
Uanis(Br1B) \\sim Ueq: with sigma of 0.0002 and sigma for terminal atoms of
0.0004
Uanis(Br1) \\sim Ueq: with sigma of 0.0001 and sigma for terminal atoms of
0.0002
3.a Ternary CH refined with riding coordinates:
 C9(H9), C10(H10), C9B(H9B), C10B(H10B)
3.b Aromatic/amide H refined with riding coordinates:
 N2B(H2B), N1(H1), N1B(H1B), C2(H2), N2(H2A), C3(H3), C6B(H6B), C3B(H3B),
 C2B(H2BA), C6(H6)
3.c Idealised Me refined as rotating group:
 C13(H13D,H13E,H13F), C12(H12A,H12B,H12C), C13B(H13A,H13B,H13C), C11B(H11A,
 H11B,H11C)
;
_olex2_date_sample_data_collection 2018-12-18
_olex2_submission_special_instructions 'No special instructions were received'
_oxdiff_exptl_absorpt_empirical_details
;
Empirical correction (ABSPACK) includes:
- Frame scaling
- Detector area scaling
;
_oxdiff_exptl_absorpt_empirical_full_max 2.522
_oxdiff_exptl_absorpt_empirical_full_min 0.501

loop_
_space_group_symop_operation_xyz
'x, y, z'
'-x, y+1/2, -z+1/2'
'-x, -y, -z'
'x, -y-1/2, z-1/2'

loop_
_atom_site_label
_atom_site_type_symbol
_atom_site_fract_x
_atom_site_fract_y
_atom_site_fract_z
_atom_site_U_iso_or_equiv
_atom_site_adp_type
_atom_site_occupancy
_atom_site_site_symmetry_order
_atom_site_calc_flag
_atom_site_refinement_flags_posn
_atom_site_refinement_flags_adp
_atom_site_refinement_flags_occupancy
_atom_site_disorder_assembly
_atom_site_disorder_group
Br1B Br 0.2844(5) 0.95945(10) 0.4338(3) 0.0252(9) Uani 1 1 d . U . . .
Br1 Br 0.0497(5) 0.56190(11) 0.2069(3) 0.0361(10) Uani 1 1 d . U . . .
O1 O -0.085(3) 0.4141(6) 0.4110(17) 0.020(4) Uani 1 1 d . U . . .
O2B O 0.793(3) 0.7323(7) 0.6374(18) 0.024(4) Uani 1 1 d . U . . .
O1B O 0.161(3) 0.7897(6) 0.5360(16) 0.019(4) Uani 1 1 d . U . . .
O2 O 0.545(3) 0.3556(6) 0.5440(16) 0.016(4) Uani 1 1 d . U . . .
N2B N 0.817(3) 0.8055(7) 0.5479(19) 0.017(5) Uani 1 1 d . U . . .
H2B H 0.919232 0.803538 0.534228 0.021 Uiso 1 1 calc R . . . .
N1 N 0.573(4) 0.4243(7) 0.439(2) 0.023(5) Uani 1 1 d . U . . .
H1 H 0.680068 0.422774 0.437042 0.027 Uiso 1 1 calc R . . . .
N1B N 0.216(4) 0.7174(8) 0.450(2) 0.020(5) Uani 1 1 d . U . . .
H1B H 0.290018 0.695448 0.445969 0.024 Uiso 1 1 calc R . . . .
C8 C 0.493(4) 0.3928(9) 0.493(3) 0.023(6) Uani 1 1 d . U . . .
C2 C 0.391(4) 0.5294(8) 0.263(2) 0.018(5) Uani 1 1 d . U . . .
H2 H 0.414016 0.554712 0.216665 0.022 Uiso 1 1 calc R . . . .
C9 C 0.221(4) 0.4051(9) 0.588(2) 0.021(6) Uani 1 1 d . U . . .
H9 H 0.135130 0.429610 0.592976 0.026 Uiso 1 1 calc R . . . .
C4B C 0.698(4) 0.8438(7) 0.517(2) 0.013(5) Uani 1 1 d . U . . .
C7 C 0.310(4) 0.4127(8) 0.483(2) 0.015(5) Uani 1 1 d . U . . .
C13 C 0.295(5) 0.3857(11) 0.702(3) 0.037(8) Uani 1 1 d . U . . .
H13D H 0.392263 0.404359 0.734529 0.055 Uiso 1 1 calc GR . . . .
H13E H 0.329093 0.353245 0.693530 0.055 Uiso 1 1 calc GR . . . .
H13F H 0.212523 0.386877 0.752673 0.055 Uiso 1 1 calc GR . . . .
C8B C 0.732(4) 0.7728(9) 0.604(2) 0.020(5) Uani 1 1 d . U . . .
N2 N -0.038(3) 0.3424(7) 0.3293(19) 0.018(5) Uani 1 1 d . U . . .
H2A H 0.030528 0.318663 0.331306 0.021 Uiso 1 1 calc R . . . .
C4 C 0.467(4) 0.4610(8) 0.384(2) 0.020(6) Uani 1 1 d . U . . .
C3 C 0.522(4) 0.4965(8) 0.315(2) 0.018(5) Uani 1 1 d . U . . .
H3 H 0.633475 0.498743 0.303472 0.022 Uiso 1 1 calc R . . . .
C12B C 0.246(4) 0.7546(8) 0.527(2) 0.017(5) Uani 1 1 d . U . . .
C6B C 0.427(4) 0.8704(9) 0.525(2) 0.023(6) Uani 1 1 d . U . . .
H6B H 0.322811 0.865877 0.549267 0.027 Uiso 1 1 calc R . . . .
C11 C 0.000(4) 0.3776(9) 0.403(3) 0.023(6) Uani 1 1 d . U . . .
C7B C 0.555(4) 0.7887(8) 0.609(2) 0.018(5) Uani 1 1 d . U . . .
C5 C 0.311(4) 0.4565(8) 0.404(2) 0.016(5) Uani 1 1 d . U . . .
C3B C 0.740(5) 0.8846(9) 0.459(3) 0.025(6) Uani 1 1 d . U . . .
H3B H 0.846201 0.889087 0.437797 0.030 Uiso 1 1 calc R . . . .
C1B C 0.451(4) 0.9116(7) 0.468(2) 0.011(4) Uani 1 1 d . U . . .
C10 C 0.172(4) 0.3732(9) 0.480(2) 0.021(6) Uani 1 1 d . U . . .
H10 H 0.216616 0.340597 0.488779 0.025 Uiso 1 1 calc R . . . .
C12 C -0.189(5) 0.3429(10) 0.246(3) 0.030(7) Uani 1 1 d . U . . .
H12A H -0.174434 0.323195 0.181544 0.045 Uiso 1 1 calc GR . . . .
H12B H -0.213713 0.374945 0.220186 0.045 Uiso 1 1 calc GR . . . .
H12C H -0.280627 0.330772 0.281048 0.045 Uiso 1 1 calc GR . . . .
C1 C 0.230(4) 0.5207(8) 0.288(2) 0.013(4) Uani 1 1 d . U . . .
C13B C 0.045(4) 0.7176(8) 0.374(2) 0.014(5) Uani 1 1 d . U . . .
H13A H 0.040459 0.742583 0.317595 0.022 Uiso 1 1 calc GR . . . .
H13B H -0.041039 0.722878 0.420887 0.022 Uiso 1 1 calc GR . . . .
H13C H 0.025613 0.687428 0.335242 0.022 Uiso 1 1 calc GR . . . .
C2B C 0.612(4) 0.9174(8) 0.435(2) 0.016(5) Uani 1 1 d . U . . .
H2BA H 0.632609 0.945057 0.395551 0.019 Uiso 1 1 calc R . . . .
C9B C 0.473(4) 0.7776(9) 0.708(3) 0.025(6) Uani 1 1 d . U . . .
H9B H 0.385645 0.800509 0.722014 0.030 Uiso 1 1 calc R . . . .
C5B C 0.543(4) 0.8366(9) 0.549(2) 0.021(5) Uani 1 1 d . U . . .
C6 C 0.187(5) 0.4850(10) 0.358(3) 0.030(7) Uani 1 1 d . U . . .
H6 H 0.076743 0.481257 0.371631 0.036 Uiso 1 1 calc R . . . .
C11B C 0.565(5) 0.7539(10) 0.816(3) 0.029(7) Uani 1 1 d . U . . .
H11A H 0.645503 0.731443 0.795416 0.044 Uiso 1 1 calc GR . . . .
H11B H 0.485215 0.737461 0.854740 0.044 Uiso 1 1 calc GR . . . .
H11C H 0.623657 0.777556 0.867207 0.044 Uiso 1 1 calc GR . . . .
C10B C 0.429(4) 0.7493(8) 0.600(2) 0.017(5) Uani 1 1 d . U . . .
H10B H 0.476124 0.717050 0.602734 0.020 Uiso 1 1 calc R . . . .

loop_
_atom_site_aniso_label
_atom_site_aniso_U_11
_atom_site_aniso_U_22
_atom_site_aniso_U_33
_atom_site_aniso_U_23
_atom_site_aniso_U_13
_atom_site_aniso_U_12
Br1B 0.0242(10) 0.0266(9) 0.0251(9) 0.0004(4) 0.0051(4) 0.0004(4)
Br1 0.0360(10) 0.0364(10) 0.0361(10) 0.0003(2) 0.0064(3) 0.0002(2)
O1 0.017(5) 0.024(5) 0.020(5) 0.002(4) 0.006(4) 0.001(4)
O2B 0.021(6) 0.028(5) 0.024(5) 0.000(4) 0.007(4) 0.002(4)
O1B 0.017(5) 0.020(5) 0.020(5) -0.002(3) 0.007(4) 0.000(4)
O2 0.012(5) 0.021(5) 0.016(5) -0.001(3) 0.004(4) -0.001(4)
N2B 0.016(5) 0.018(5) 0.017(5) 0.001(2) 0.004(2) 0.000(2)
N1 0.022(5) 0.024(5) 0.023(5) 0.000(2) 0.004(2) 0.000(2)
N1B 0.020(5) 0.021(5) 0.020(5) 0.000(2) 0.004(2) 0.000(2)
C8 0.023(6) 0.024(6) 0.023(6) 0.000(2) 0.004(2) 0.000(2)
C2 0.017(5) 0.019(5) 0.018(5) 0.000(2) 0.003(2) 0.000(2)
C9 0.021(6) 0.022(6) 0.021(6) 0.000(2) 0.004(2) 0.000(2)
C4B 0.013(5) 0.014(5) 0.013(5) 0.000(2) 0.002(2) 0.000(2)
C7 0.014(5) 0.015(5) 0.015(5) 0.000(2) 0.003(2) -0.001(2)
C13 0.037(9) 0.037(8) 0.037(8) 0.000(4) 0.007(4) -0.001(4)
C8B 0.020(6) 0.021(6) 0.020(6) 0.000(2) 0.004(2) 0.000(2)
N2 0.017(5) 0.018(5) 0.018(5) 0.000(2) 0.003(2) 0.001(2)
C4 0.020(6) 0.021(6) 0.020(6) 0.000(2) 0.004(2) 0.000(2)
C3 0.018(6) 0.019(5) 0.018(5) 0.000(2) 0.003(2) 0.000(2)
C12B 0.017(6) 0.017(5) 0.017(5) 0.000(2) 0.003(2) 0.000(2)
C6B 0.022(6) 0.023(6) 0.023(6) 0.001(2) 0.004(2) 0.000(2)
C11 0.022(6) 0.023(6) 0.022(6) 0.000(2) 0.004(2) 0.000(2)
C7B 0.018(6) 0.019(6) 0.019(6) 0.000(2) 0.003(2) 0.000(2)
C5 0.015(5) 0.017(5) 0.016(5) 0.000(2) 0.003(2) 0.000(2)
C3B 0.024(6) 0.025(6) 0.025(6) 0.000(2) 0.004(2) 0.000(2)
C1B 0.011(5) 0.012(5) 0.011(5) 0.001(2) 0.001(2) 0.000(2)
C10 0.020(6) 0.021(6) 0.020(6) 0.000(2) 0.004(2) 0.000(2)
C12 0.029(8) 0.031(7) 0.029(7) 0.001(4) 0.006(4) 0.000(4)
C1 0.013(4) 0.013(4) 0.013(4) 0.0000(5) 0.0023(9) 0.0000(5)
C13B 0.013(6) 0.015(5) 0.015(6) 0.000(4) 0.003(4) 0.001(4)
C2B 0.016(5) 0.017(5) 0.016(5) 0.000(2) 0.003(2) 0.000(2)
C9B 0.025(6) 0.025(6) 0.024(6) -0.001(2) 0.005(2) 0.000(2)
C5B 0.021(6) 0.021(6) 0.021(6) 0.000(2) 0.004(2) 0.000(2)
C6 0.029(7) 0.030(7) 0.030(7) 0.000(2) 0.005(2) 0.000(2)
C11B 0.029(8) 0.030(7) 0.030(7) 0.000(4) 0.007(4) 0.001(4)
C10B 0.017(5) 0.017(5) 0.017(5) 0.000(2) 0.003(2) 0.000(2)

loop_
_atom_type_symbol
_atom_type_description
_atom_type_scat_dispersion_real
_atom_type_scat_dispersion_imag
_atom_type_scat_source
C C 0.0181 0.0091 'International Tables Vol C Tables 4.2.6.8 and 6.1.1.4'
H H 0.0000 0.0000 'International Tables Vol C Tables 4.2.6.8 and 6.1.1.4'
Br Br -0.6763 1.2805 'International Tables Vol C Tables 4.2.6.8 and 6.1.1.4'
N N 0.0311 0.0180 'International Tables Vol C Tables 4.2.6.8 and 6.1.1.4'
O O 0.0492 0.0322 'International Tables Vol C Tables 4.2.6.8 and 6.1.1.4'

loop_
_geom_angle_atom_site_label_1
_geom_angle_atom_site_label_2
_geom_angle_atom_site_label_3
_geom_angle
_geom_angle_site_symmetry_1
_geom_angle_site_symmetry_3
_geom_angle_publ_flag
C8B N2B C4B 105(3) . . ?
C8 N1 C4 114(3) . . ?
C12B N1B C13B 115(2) . . ?
O2 C8 N1 130(3) . . ?
O2 C8 C7 125(3) . . ?
N1 C8 C7 105(2) . . ?
C1 C2 C3 115(2) . . ?
C7 C9 C10 61.1(19) . . ?
C13 C9 C7 127(3) . . ?
C13 C9 C10 122(2) . . ?
C3B C4B N2B 122(3) . . ?
C5B C4B N2B 114(2) . . ?
C5B C4B C3B 124(3) . . ?
C8 C7 C10 114(2) . . ?
C9 C7 C8 117(2) . . ?
C9 C7 C5 130(2) . . ?
C9 C7 C10 59.8(18) . . ?
C5 C7 C8 103(2) . . ?
C5 C7 C10 129(2) . . ?
O2B C8B N2B 123(3) . . ?
O2B C8B C7B 125(3) . . ?
N2B C8B C7B 112(2) . . ?
C11 N2 C12 121(3) . . ?
C3 C4 N1 124(3) . . ?
C5 C4 N1 111(3) . . ?
C5 C4 C3 125(3) . . ?
C4 C3 C2 115(3) . . ?
O1B C12B N1B 130(3) . . ?
O1B C12B C10B 121(2) . . ?
N1B C12B C10B 109(2) . . ?
C5B C6B C1B 124(3) . . ?
O1 C11 N2 127(3) . . ?
O1 C11 C10 119(2) . . ?
N2 C11 C10 114(3) . . ?
C8B C7B C5B 104(3) . . ?
C9B C7B C8B 121(2) . . ?
C9B C7B C5B 124(3) . . ?
C9B C7B C10B 60.5(19) . . ?
C10B C7B C8B 114(2) . . ?
C10B C7B C5B 130(2) . . ?
C4 C5 C7 107(2) . . ?
C4 C5 C6 123(3) . . ?
C6 C5 C7 131(3) . . ?
C2B C3B C4B 115(3) . . ?
C6B C1B Br1B 123(3) . . ?
C6B C1B C2B 116(3) . . ?
C2B C1B Br1B 120.4(17) . . ?
C9 C10 C7 59.1(19) . . ?
C11 C10 C9 121(3) . . ?
C11 C10 C7 122(2) . . ?
C2 C1 Br1 115.6(18) . . ?
C6 C1 Br1 118(2) . . ?
C6 C1 C2 126(3) . . ?
C3B C2B C1B 123(3) . . ?
C7B C9B C11B 122(3) . . ?
C7B C9B C10B 60(2) . . ?
C10B C9B C11B 119(2) . . ?
C4B C5B C7B 106(3) . . ?
C6B C5B C4B 118(3) . . ?
C6B C5B C7B 136(3) . . ?
C5 C6 C1 116(3) . . ?
C7B C10B C12B 122(2) . . ?
C9B C10B C12B 119(3) . . ?
C9B C10B C7B 59(2) . . ?

loop_
_geom_bond_atom_site_label_1
_geom_bond_atom_site_label_2
_geom_bond_distance
_geom_bond_site_symmetry_2
_geom_bond_publ_flag
Br1B C1B 1.89(2) . ?
Br1 C1 1.96(2) . ?
O1 C11 1.24(4) . ?
O2B C8B 1.27(3) . ?
O1B C12B 1.21(3) . ?
O2 C8 1.24(3) . ?
N2B C4B 1.44(3) . ?
N2B C8B 1.38(4) . ?
N1 C8 1.32(4) . ?
N1 C4 1.41(3) . ?
N1B C12B 1.37(3) . ?
N1B C13B 1.50(3) . ?
C8 C7 1.55(4) . ?
C2 C3 1.45(4) . ?
C2 C1 1.39(4) . ?
C9 C7 1.53(4) . ?
C9 C13 1.47(4) . ?
C9 C10 1.54(4) . ?
C4B C3B 1.40(4) . ?
C4B C5B 1.38(5) . ?
C7 C5 1.54(3) . ?
C7 C10 1.56(4) . ?
C8B C7B 1.50(5) . ?
N2 C11 1.31(3) . ?
N2 C12 1.41(4) . ?
C4 C3 1.40(4) . ?
C4 C5 1.32(5) . ?
C12B C10B 1.57(4) . ?
C6B C1B 1.37(3) . ?
C6B C5B 1.32(4) . ?
C11 C10 1.51(4) . ?
C7B C9B 1.47(5) . ?
C7B C5B 1.51(3) . ?
C7B C10B 1.49(4) . ?
C5 C6 1.32(4) . ?
C3B C2B 1.37(4) . ?
C1B C2B 1.42(4) . ?
C1 C6 1.38(4) . ?
C9B C11B 1.50(4) . ?
C9B C10B 1.49(4) . ?
